data_2223790
loop_
_publ_author_name
'Zheng, Ze-Bao'
'Ma, Shi-Ying'
'Wu, Ren-Tao'
'Han, Yin-Feng'
'Lu, Jing-Rong'

_publ_section_title
;
 Chlorido(5-formyl-2-hydroxyphenyl-\k<i>C</i>^1^)mercury(II)
;
_journal_coeditor_code HB5153
_journal_issue 11
_journal_name_full 'Acta Crystallographica Section E'
_journal_page_first m1448
_journal_paper_doi 10.1107/S1600536809043529
_journal_volume 65
_journal_year 2009
_chemical_formula_iupac '[Hg (C7 H5 O2) Cl]'
_chemical_formula_moiety 'C7 H5 Cl Hg O2'
_chemical_formula_sum 'C7 H5 Cl Hg O2'
_chemical_formula_weight 357.15
_chemical_name_systematic
;
Chlorido(5-formyl-2-hydroxyphenyl-\k<i>C</i>^1^)mercury(II)
;
_space_group_IT_number 14
_symmetry_cell_setting monoclinic
_symmetry_space_group_name_Hall '-P 2ybc'
_symmetry_space_group_name_H-M 'P 1 21/c 1'
_atom_sites_solution_hydrogens geom
_atom_sites_solution_primary direct
_atom_sites_solution_secondary difmap
_cell_angle_alpha 90.00
_cell_angle_beta 106.657(6)
_cell_angle_gamma 90.00
_cell_formula_units_Z 4
_cell_length_a 4.1004(10)
_cell_length_b 14.842(3)
_cell_length_c 14.116(3)
_cell_measurement_reflns_used 2640
_cell_measurement_temperature 295
_cell_measurement_theta_max 29.50
_cell_measurement_theta_min 2.74
_cell_volume 823.0(3)
_computing_cell_refinement 'SAINT (Siemens, 1996)'
_computing_data_collection 'SMART (Siemens, 1996)'
_computing_data_reduction 'SAINT (Siemens, 1996)'
_computing_molecular_graphics 'SHELXTL (Sheldrick, 2008)'
_computing_publication_material 'SHELXTL (Sheldrick, 2008) and PLATON (Spek, 2009)'
_computing_structure_refinement 'SHELXL97 (Sheldrick, 2008)'
_computing_structure_solution 'SHELXS97 (Sheldrick, 2008)'
_diffrn_ambient_temperature 295
_diffrn_measured_fraction_theta_full 0.985
_diffrn_measured_fraction_theta_max 0.985
_diffrn_measurement_device_type 'Bruker SMART CCD'
_diffrn_measurement_method '\f and \w'
_diffrn_radiation_monochromator graphite
_diffrn_radiation_source 'fine-focus sealed tube'
_diffrn_radiation_type MoK\a
_diffrn_radiation_wavelength 0.71073
_diffrn_reflns_av_R_equivalents 0.0386
_diffrn_reflns_av_sigmaI/netI 0.0447
_diffrn_reflns_limit_h_max 4
_diffrn_reflns_limit_h_min -4
_diffrn_reflns_limit_k_max 17
_diffrn_reflns_limit_k_min -12
_diffrn_reflns_limit_l_max 15
_diffrn_reflns_limit_l_min -16
_diffrn_reflns_number 4116
_diffrn_reflns_theta_full 25.05
_diffrn_reflns_theta_max 25.05
_diffrn_reflns_theta_min 1.37
_diffrn_standards_decay_% 0
_diffrn_standards_number 0
_exptl_absorpt_coefficient_mu 18.967
_exptl_absorpt_correction_T_max 0.151
_exptl_absorpt_correction_T_min 0.116
_exptl_absorpt_correction_type multi-scan
_exptl_absorpt_process_details '(SADABS; Sheldrick, 1996)'
_exptl_crystal_colour colorless
_exptl_crystal_density_diffrn 2.882
_exptl_crystal_density_method 'not measured'
_exptl_crystal_description block
_exptl_crystal_F_000 640
_exptl_crystal_size_max 0.20
_exptl_crystal_size_mid 0.18
_exptl_crystal_size_min 0.16
_refine_diff_density_max 2.047
_refine_diff_density_min -1.734
_refine_ls_extinction_method none
_refine_ls_goodness_of_fit_ref 1.093
_refine_ls_hydrogen_treatment constr
_refine_ls_matrix_type full
_refine_ls_number_parameters 101
_refine_ls_number_reflns 1424
_refine_ls_number_restraints 0
_refine_ls_restrained_S_all 1.093
_refine_ls_R_factor_all 0.0412
_refine_ls_R_factor_gt 0.0386
_refine_ls_shift/su_max 0.001
_refine_ls_shift/su_mean 0.000
_refine_ls_structure_factor_coef Fsqd
_refine_ls_weighting_details 'calc w=1/[\s^2^(Fo^2^)+(0.0429P)^2^+12.0653P] where P=(Fo^2^+2Fc^2^)/3'
_refine_ls_weighting_scheme calc
_refine_ls_wR_factor_gt 0.1015
_refine_ls_wR_factor_ref 0.1034
_reflns_number_gt 1333
_reflns_number_total 1424
_reflns_threshold_expression I>2\s(I)
_cod_data_source_file hb5153.cif
_cod_data_source_block I
_cod_depositor_comments
;
The following automatic conversions were performed:
'_symmetry_cell_setting' value 'Monoclinic' changed to 'monoclinic'
according to '/home/saulius/struct/CIF-dictionaries/cif_core.dic'
dictionary named 'cif_core.dic' version 2.4.1 from 2010-06-29.

Automatic conversion script
Id: cif_fix_enum 1527 2010-12-29 10:47:43Z saulius 

The following automatic conversions were performed:

'_symmetry_cell_setting' value 'Monoclinic' changed to 'monoclinic'
according to /home/saulius/struct/CIF-dictionaries/cif_core.dic
dictionary named 'cif_core.dic' version 2.4.1 from 2010-06-29.

Automatic conversion script
Id: cif_fix_values 1715 2011-07-08 13:25:40Z adriana 
;
_cod_original_sg_symbol_H-M 'P 21/c'
_cod_database_code 2223790
_cod_database_fobs_code 2223790

loop_
_symmetry_equiv_pos_as_xyz
'x, y, z'
'-x, y+1/2, -z+1/2'
'-x, -y, -z'
'x, -y-1/2, z-1/2'

loop_
_atom_site_type_symbol
_atom_site_label
_atom_site_fract_x
_atom_site_fract_y
_atom_site_fract_z
_atom_site_U_iso_or_equiv
_atom_site_adp_type
_atom_site_calc_flag
_atom_site_refinement_flags
_atom_site_occupancy
_atom_site_disorder_assembly
_atom_site_disorder_group
Hg Hg1 0.32843(16) 0.87897(3) 0.53385(4) 0.0345(2) Uani d . 1 . .
Cl Cl1 0.5374(10) 0.9140(2) 0.4016(3) 0.0405(8) Uani d . 1 . .
O O1 0.093(5) 1.0269(8) 0.8767(9) 0.076(4) Uani d . 1 . .
O O2 0.069(4) 0.6993(7) 0.5877(8) 0.055(3) Uani d . 1 . .
H H2 0.0023 0.6493 0.5982 0.083 Uiso d R 1 . .
C C1 0.031(5) 0.8833(8) 0.8033(11) 0.038(3) Uani d . 1 . .
C C2 0.131(4) 0.9074(9) 0.7223(10) 0.033(3) Uani d . 1 . .
H H2A 0.1898 0.9671 0.7153 0.040 Uiso calc R 1 . .
C C3 0.148(4) 0.8460(9) 0.6511(9) 0.029(3) Uani d . 1 . .
C C4 0.052(4) 0.7564(10) 0.6613(10) 0.036(3) Uani d . 1 . .
C C5 -0.063(5) 0.7317(9) 0.7410(11) 0.042(3) Uani d . 1 . .
H H5 -0.1288 0.6724 0.7467 0.051 Uiso calc R 1 . .
C C6 -0.081(4) 0.7932(10) 0.8110(10) 0.039(4) Uani d . 1 . .
H H6 -0.1642 0.7766 0.8631 0.047 Uiso calc R 1 . .
C C7 -0.007(6) 0.9495(12) 0.8760(11) 0.059(5) Uani d . 1 . .
H H7 -0.1119 0.9319 0.9235 0.070 Uiso calc R 1 . .

loop_
_atom_site_aniso_label
_atom_site_aniso_U_11
_atom_site_aniso_U_22
_atom_site_aniso_U_33
_atom_site_aniso_U_12
_atom_site_aniso_U_13
_atom_site_aniso_U_23
Hg1 0.0437(3) 0.0258(3) 0.0364(3) -0.0009(2) 0.0153(3) 0.0038(2)
Cl1 0.050(2) 0.0390(18) 0.0357(17) -0.0049(17) 0.0181(16) -0.0012(15)
O1 0.133(14) 0.035(6) 0.067(8) -0.005(8) 0.040(9) -0.009(6)
O2 0.099(11) 0.028(5) 0.047(6) -0.014(6) 0.033(7) -0.007(5)
C1 0.050(10) 0.022(7) 0.043(8) 0.011(6) 0.015(7) 0.002(5)
C2 0.036(8) 0.021(6) 0.044(8) 0.008(6) 0.013(6) 0.008(6)
C3 0.032(7) 0.021(6) 0.030(7) 0.002(6) 0.003(5) 0.007(5)
C4 0.042(8) 0.030(7) 0.029(7) -0.003(6) 0.002(6) 0.003(6)
C5 0.061(10) 0.021(6) 0.047(8) -0.005(7) 0.020(8) 0.008(6)
C6 0.052(9) 0.034(8) 0.034(7) -0.005(7) 0.014(7) 0.016(6)
C7 0.096(15) 0.048(10) 0.038(9) 0.017(10) 0.027(10) 0.009(7)

loop_
_atom_type_symbol
_atom_type_description
_atom_type_scat_dispersion_real
_atom_type_scat_dispersion_imag
_atom_type_scat_source
C C 0.0033 0.0016 'International Tables Vol C Tables 4.2.6.8 and 6.1.1.4'
H H 0.0000 0.0000 'International Tables Vol C Tables 4.2.6.8 and 6.1.1.4'
O O 0.0106 0.0060 'International Tables Vol C Tables 4.2.6.8 and 6.1.1.4'
Cl Cl 0.1484 0.1585 'International Tables Vol C Tables 4.2.6.8 and 6.1.1.4'
Hg Hg -2.3894 9.2266 'International Tables Vol C Tables 4.2.6.8 and 6.1.1.4'

loop_
_geom_angle_atom_site_label_1
_geom_angle_atom_site_label_2
_geom_angle_atom_site_label_3
_geom_angle_site_symmetry_1
_geom_angle_site_symmetry_3
_geom_angle
_geom_angle_publ_flag
C3 Hg1 Cl1 . . 179.1(4) y
C4 O2 H2 . . 109.5 ?
C2 C1 C6 . . 119.2(13) ?
C2 C1 C7 . . 121.9(13) ?
C6 C1 C7 . . 118.4(15) ?
C1 C2 C3 . . 121.8(13) ?
C1 C2 H2A . . 119.1 ?
C3 C2 H2A . . 119.1 ?
C2 C3 C4 . . 118.7(13) ?
C2 C3 Hg1 . . 122.4(10) ?
C4 C3 Hg1 . . 118.8(10) ?
O2 C4 C5 . . 123.9(13) ?
O2 C4 C3 . . 115.9(13) ?
C5 C4 C3 . . 120.1(13) ?
C6 C5 C4 . . 120.8(13) ?
C6 C5 H5 . . 119.6 ?
C4 C5 H5 . . 119.6 ?
C5 C6 C1 . . 119.2(13) ?
C5 C6 H6 . . 120.4 ?
C1 C6 H6 . . 120.4 ?
O1 C7 C1 . . 122.3(17) ?
O1 C7 H7 . . 118.8 ?
C1 C7 H7 . . 118.8 ?

loop_
_geom_bond_atom_site_label_1
_geom_bond_atom_site_label_2
_geom_bond_site_symmetry_2
_geom_bond_distance
_geom_bond_publ_flag
Hg1 C3 . 2.058(13) y
Hg1 Cl1 . 2.326(4) y
O1 C7 . 1.22(2) ?
O2 C4 . 1.357(17) ?
O2 H2 . 0.8193 ?
C1 C2 . 1.37(2) ?
C1 C6 . 1.428(19) ?
C1 C7 . 1.46(2) ?
C2 C3 . 1.37(2) ?
C2 H2A . 0.9300 ?
C3 C4 . 1.405(19) ?
C4 C5 . 1.39(2) ?
C5 C6 . 1.36(2) ?
C5 H5 . 0.9300 ?
C6 H6 . 0.9300 ?
C7 H7 . 0.9300 ?

loop_
_geom_hbond_atom_site_label_D
_geom_hbond_atom_site_label_H
_geom_hbond_atom_site_label_A
_geom_hbond_site_symmetry_A
_geom_hbond_distance_DH
_geom_hbond_distance_HA
_geom_hbond_distance_DA
_geom_hbond_angle_DHA
O2 H2 O1 2_546 0.82 1.91 2.727(16) 172

loop_
_geom_torsion_atom_site_label_1
_geom_torsion_atom_site_label_2
_geom_torsion_atom_site_label_3
_geom_torsion_atom_site_label_4
_geom_torsion_site_symmetry_1
_geom_torsion_site_symmetry_2
_geom_torsion_site_symmetry_3
_geom_torsion_site_symmetry_4
_geom_torsion
_geom_torsion_publ_flag
C6 C1 C2 C3 . . . . -4(2) ?
C7 C1 C2 C3 . . . . -176.1(16) ?
C1 C2 C3 C4 . . . . 1(2) ?
C1 C2 C3 Hg1 . . . . -175.8(12) ?
C2 C3 C4 O2 . . . . 179.0(14) ?
Hg1 C3 C4 O2 . . . . -3.9(18) ?
C2 C3 C4 C5 . . . . 1(2) ?
Hg1 C3 C4 C5 . . . . 178.5(12) ?
O2 C4 C5 C6 . . . . -178.4(16) ?
C3 C4 C5 C6 . . . . -1(2) ?
C4 C5 C6 C1 . . . . -2(3) ?
C2 C1 C6 C5 . . . . 4(2) ?
C7 C1 C6 C5 . . . . 176.7(16) ?
C2 C1 C7 O1 . . . . -11(3) ?
C6 C1 C7 O1 . . . . 177.2(19) ?

loop_
_cod_related_entry_id
_cod_related_entry_database
_cod_related_entry_code
1 ChemSpider 24743636
